data_4025708
loop_
_publ_author_name
'Gui-Chao Kuang'
'Heather A. Michaels'
'J. Tyler Simmons'
'Ronald J. Clark'
'Lei Zhu'

_publ_section_title
;
 Chelation-Assisted, Copper(II)-Acetate-Accelerated Azide-Alkyne
 Cycloaddition
;
_journal_name_full 'Journal of Organic Chemistry'
_journal_page_first 6540
_journal_page_last 6548
_journal_paper_doi 10.1021/jo101305m
_journal_volume 75
_journal_year 2010
_chemical_formula_moiety 'C14 H16 Cl4 Cu2 N8'
_chemical_formula_sum 'C14 H16 Cl4 Cu2 N8'
_chemical_formula_weight 565.23
_chemical_name_systematic
; 
 ? 
;
_space_group_IT_number 14
_symmetry_cell_setting monoclinic
_symmetry_space_group_name_Hall '-P 2ybc'
_symmetry_space_group_name_H-M 'P 1 21/c 1'
_atom_sites_solution_hydrogens geom
_atom_sites_solution_primary direct
_atom_sites_solution_secondary difmap
_audit_creation_method SHELXL-97
_cell_angle_alpha 90.00
_cell_angle_beta 105.4340(10)
_cell_angle_gamma 90.00
_cell_formula_units_Z 2
_cell_length_a 11.5336(7)
_cell_length_b 12.7083(8)
_cell_length_c 7.3491(5)
_cell_measurement_reflns_used 7994
_cell_measurement_temperature 173(2)
_cell_measurement_theta_max 28.86
_cell_measurement_theta_min 2.43
_cell_volume 1038.33(12)
_computing_cell_refinement 'Bruker SAINT'
_computing_data_collection 'Bruker APEX2'
_computing_data_reduction 'Bruker SAINT'
_computing_molecular_graphics 'Bruker SHELXTL'
_computing_publication_material 'Bruker SHELXTL'
_computing_structure_refinement 'SHELXL-97 (Sheldrick, 2008)'
_computing_structure_solution 'SHELXS-97 (Sheldrick, 2008)'
_diffrn_ambient_temperature 173(2)
_diffrn_measured_fraction_theta_full 0.947
_diffrn_measured_fraction_theta_max 0.947
_diffrn_measurement_device_type 'Bruker APEX-II CCD'
_diffrn_measurement_method '\f and \w scans'
_diffrn_radiation_monochromator graphite
_diffrn_radiation_source 'fine-focus sealed tube'
_diffrn_radiation_type MoK\a
_diffrn_radiation_wavelength 0.71073
_diffrn_reflns_av_R_equivalents 0.0204
_diffrn_reflns_av_sigmaI/netI 0.0151
_diffrn_reflns_limit_h_max 15
_diffrn_reflns_limit_h_min -15
_diffrn_reflns_limit_k_max 17
_diffrn_reflns_limit_k_min -17
_diffrn_reflns_limit_l_max 9
_diffrn_reflns_limit_l_min -9
_diffrn_reflns_number 12144
_diffrn_reflns_theta_full 29.10
_diffrn_reflns_theta_max 29.10
_diffrn_reflns_theta_min 1.83
_exptl_absorpt_coefficient_mu 2.581
_exptl_absorpt_correction_T_max 0.8201
_exptl_absorpt_correction_T_min 0.5763
_exptl_absorpt_correction_type empirical
_exptl_absorpt_process_details SADABS
_exptl_crystal_colour colourless
_exptl_crystal_density_diffrn 1.808
_exptl_crystal_density_method 'not measured'
_exptl_crystal_description plate
_exptl_crystal_F_000 564
_exptl_crystal_size_max 0.24
_exptl_crystal_size_mid 0.20
_exptl_crystal_size_min 0.08
_refine_diff_density_max 0.588
_refine_diff_density_min -0.471
_refine_diff_density_rms 0.060
_refine_ls_extinction_method none
_refine_ls_goodness_of_fit_ref 2.652
_refine_ls_hydrogen_treatment constr
_refine_ls_matrix_type full
_refine_ls_number_parameters 127
_refine_ls_number_reflns 2632
_refine_ls_number_restraints 0
_refine_ls_restrained_S_all 2.652
_refine_ls_R_factor_all 0.0227
_refine_ls_R_factor_gt 0.0210
_refine_ls_shift/su_max 0.000
_refine_ls_shift/su_mean 0.000
_refine_ls_structure_factor_coef Fsqd
_refine_ls_weighting_details 'calc w=1/[\s^2^(Fo^2^)+(0.0000P)^2^+0.0000P] where P=(Fo^2^+2Fc^2^)/3'
_refine_ls_weighting_scheme calc
_refine_ls_wR_factor_gt 0.0467
_refine_ls_wR_factor_ref 0.0469
_reflns_number_gt 2478
_reflns_number_total 2632
_reflns_threshold_expression >2sigma(I)
_cod_data_source_file jo101305m_si_004.cif
_cod_data_source_block zhu62
_cod_depositor_comments
;
The following automatic conversions were performed:

'_symmetry_cell_setting' value 'Monoclinic' changed to 'monoclinic'
according to the built-in table from CIF Core dictionary named
'cif_core.dic' version 2.4.1 from 2010-06-29.

Automatic conversion script
Id: cif_fix_values 1646 2011-03-28 12:23:43Z adriana 
;
_cod_original_sg_symbol_Hall -P2ybc
_cod_database_code 4025708

loop_
_symmetry_equiv_pos_as_xyz
'x, y, z'
'-x, y+1/2, -z+1/2'
'-x, -y, -z'
'x, -y-1/2, z-1/2'

loop_
_atom_site_label
_atom_site_type_symbol
_atom_site_fract_x
_atom_site_fract_y
_atom_site_fract_z
_atom_site_U_iso_or_equiv
_atom_site_adp_type
_atom_site_occupancy
_atom_site_symmetry_multiplicity
_atom_site_calc_flag
_atom_site_refinement_flags
_atom_site_disorder_assembly
_atom_site_disorder_group
Cu1 Cu 0.146302(15) 0.470000(14) 0.13489(2) 0.02113(6) Uani 1 1 d . . .
Cl1 Cl -0.00012(3) 0.60978(3) 0.10350(5) 0.02601(9) Uani 1 1 d . . .
Cl2 Cl 0.29787(3) 0.42104(4) 0.01505(5) 0.03321(10) Uani 1 1 d . . .
C1 C 0.28187(14) 0.64519(12) 0.3372(2) 0.0258(3) Uani 1 1 d . . .
H1 H 0.2366 0.6825 0.2296 0.031 Uiso 1 1 calc R . .
C2 C 0.36575(14) 0.69915(13) 0.4734(2) 0.0291(3) Uani 1 1 d . . .
H2 H 0.3774 0.7725 0.4609 0.035 Uiso 1 1 calc R . .
C3 C 0.43294(14) 0.64461(13) 0.6290(2) 0.0281(3) Uani 1 1 d . . .
H3 H 0.4929 0.6796 0.7235 0.034 Uiso 1 1 calc R . .
C4 C 0.41142(13) 0.53891(12) 0.6448(2) 0.0253(3) Uani 1 1 d . . .
H4 H 0.4558 0.5006 0.7517 0.030 Uiso 1 1 calc R . .
C5 C 0.32436(13) 0.48804(12) 0.5038(2) 0.0210(3) Uani 1 1 d . . .
C6 C 0.29749(13) 0.37310(12) 0.5178(2) 0.0251(3) Uani 1 1 d . . .
H6A H 0.3561 0.3431 0.6294 0.030 Uiso 1 1 calc R . .
H6B H 0.3085 0.3366 0.4045 0.030 Uiso 1 1 calc R . .
C7 C 0.17117(14) 0.35166(12) 0.5342(2) 0.0258(3) Uani 1 1 d . . .
H7A H 0.1618 0.2762 0.5605 0.031 Uiso 1 1 calc R . .
H7B H 0.1550 0.3936 0.6383 0.031 Uiso 1 1 calc R . .
N1 N 0.08628(11) 0.38180(10) 0.35102(18) 0.0270(3) Uani 1 1 d . . .
N2 N -0.02232(12) 0.37567(10) 0.34454(18) 0.0267(3) Uani 1 1 d . . .
N3 N -0.12232(13) 0.37304(12) 0.3237(2) 0.0424(4) Uani 1 1 d . . .
N4 N 0.26136(11) 0.54136(9) 0.35051(17) 0.0206(3) Uani 1 1 d . . .

loop_
_atom_site_aniso_label
_atom_site_aniso_U_11
_atom_site_aniso_U_22
_atom_site_aniso_U_33
_atom_site_aniso_U_23
_atom_site_aniso_U_13
_atom_site_aniso_U_12
Cu1 0.01564(10) 0.02762(11) 0.01831(10) -0.00313(7) 0.00134(7) -0.00144(7)
Cl1 0.01938(18) 0.02792(19) 0.02631(19) -0.00740(15) -0.00165(14) 0.00207(14)
Cl2 0.02003(19) 0.0579(3) 0.02166(19) -0.00704(17) 0.00551(15) -0.00016(18)
C1 0.0233(8) 0.0291(8) 0.0248(8) 0.0028(6) 0.0062(6) -0.0040(6)
C2 0.0279(8) 0.0300(8) 0.0310(8) -0.0051(7) 0.0107(7) -0.0098(7)
C3 0.0202(8) 0.0411(9) 0.0237(8) -0.0117(7) 0.0074(6) -0.0093(7)
C4 0.0178(7) 0.0393(9) 0.0181(7) -0.0025(6) 0.0034(6) -0.0003(6)
C5 0.0153(7) 0.0289(8) 0.0192(7) -0.0014(6) 0.0055(6) 0.0014(6)
C6 0.0219(8) 0.0277(8) 0.0230(8) 0.0002(6) 0.0014(6) 0.0033(6)
C7 0.0272(8) 0.0276(8) 0.0201(7) 0.0041(6) 0.0019(6) -0.0031(6)
N1 0.0192(7) 0.0372(8) 0.0234(7) 0.0068(5) 0.0035(5) -0.0051(6)
N2 0.0263(7) 0.0253(7) 0.0288(7) 0.0053(5) 0.0079(6) -0.0001(6)
N3 0.0267(8) 0.0458(9) 0.0561(10) 0.0120(7) 0.0138(7) 0.0022(7)
N4 0.0160(6) 0.0261(7) 0.0190(6) -0.0013(5) 0.0036(5) -0.0018(5)

loop_
_atom_type_symbol
_atom_type_description
_atom_type_scat_dispersion_real
_atom_type_scat_dispersion_imag
_atom_type_scat_source
C C 0.0033 0.0016 'International Tables Vol C Tables 4.2.6.8 and 6.1.1.4'
H H 0.0000 0.0000 'International Tables Vol C Tables 4.2.6.8 and 6.1.1.4'
N N 0.0061 0.0033 'International Tables Vol C Tables 4.2.6.8 and 6.1.1.4'
Cl Cl 0.1484 0.1585 'International Tables Vol C Tables 4.2.6.8 and 6.1.1.4'
Cu Cu 0.3201 1.2651 'International Tables Vol C Tables 4.2.6.8 and 6.1.1.4'

loop_
_geom_angle_atom_site_label_1
_geom_angle_atom_site_label_2
_geom_angle_atom_site_label_3
_geom_angle
_geom_angle_site_symmetry_1
_geom_angle_site_symmetry_3
_geom_angle_publ_flag
N4 Cu1 N1 85.91(5) . . ?
N4 Cu1 Cl2 90.85(4) . . ?
N1 Cu1 Cl2 124.71(4) . . ?
N4 Cu1 Cl1 175.23(4) . 3_565 ?
N1 Cu1 Cl1 91.00(3) . 3_565 ?
Cl2 Cu1 Cl1 93.899(15) . 3_565 ?
N4 Cu1 Cl1 92.40(4) . . ?
N1 Cu1 Cl1 95.57(4) . . ?
Cl2 Cu1 Cl1 139.719(17) . . ?
Cl1 Cu1 Cl1 84.271(14) 3_565 . ?
Cu1 Cl1 Cu1 95.728(14) 3_565 . ?
N4 C1 C2 122.54(14) . . ?
N4 C1 H1 118.7 . . ?
C2 C1 H1 118.7 . . ?
C1 C2 C3 118.82(15) . . ?
C1 C2 H2 120.6 . . ?
C3 C2 H2 120.6 . . ?
C4 C3 C2 118.96(14) . . ?
C4 C3 H3 120.5 . . ?
C2 C3 H3 120.5 . . ?
C3 C4 C5 119.99(14) . . ?
C3 C4 H4 120.0 . . ?
C5 C4 H4 120.0 . . ?
N4 C5 C4 120.58(14) . . ?
N4 C5 C6 118.05(13) . . ?
C4 C5 C6 121.37(13) . . ?
C5 C6 C7 113.56(12) . . ?
C5 C6 H6A 108.9 . . ?
C7 C6 H6A 108.9 . . ?
C5 C6 H6B 108.9 . . ?
C7 C6 H6B 108.9 . . ?
H6A C6 H6B 107.7 . . ?
N1 C7 C6 107.23(12) . . ?
N1 C7 H7A 110.3 . . ?
C6 C7 H7A 110.3 . . ?
N1 C7 H7B 110.3 . . ?
C6 C7 H7B 110.3 . . ?
H7A C7 H7B 108.5 . . ?
N2 N1 C7 115.60(13) . . ?
N2 N1 Cu1 120.76(10) . . ?
C7 N1 Cu1 121.75(9) . . ?
N3 N2 N1 174.26(17) . . ?
C1 N4 C5 119.08(12) . . ?
C1 N4 Cu1 118.67(10) . . ?
C5 N4 Cu1 122.13(10) . . ?

loop_
_geom_bond_atom_site_label_1
_geom_bond_atom_site_label_2
_geom_bond_distance
_geom_bond_site_symmetry_2
_geom_bond_publ_flag
Cu1 N4 1.9938(12) . ?
Cu1 N1 2.2008(13) . ?
Cu1 Cl2 2.2446(4) . ?
Cu1 Cl1 2.3168(4) 3_565 ?
Cu1 Cl1 2.4194(4) . ?
Cl1 Cu1 2.3168(4) 3_565 ?
C1 N4 1.3487(18) . ?
C1 C2 1.376(2) . ?
C1 H1 0.9500 . ?
C2 C3 1.385(2) . ?
C2 H2 0.9500 . ?
C3 C4 1.377(2) . ?
C3 H3 0.9500 . ?
C4 C5 1.395(2) . ?
C4 H4 0.9500 . ?
C5 N4 1.3494(19) . ?
C5 C6 1.502(2) . ?
C6 C7 1.518(2) . ?
C6 H6A 0.9900 . ?
C6 H6B 0.9900 . ?
C7 N1 1.4884(19) . ?
C7 H7A 0.9900 . ?
C7 H7B 0.9900 . ?
N1 N2 1.2432(18) . ?
N2 N3 1.1228(18) . ?

loop_
_geom_torsion_atom_site_label_1
_geom_torsion_atom_site_label_2
_geom_torsion_atom_site_label_3
_geom_torsion_atom_site_label_4
_geom_torsion
_geom_torsion_site_symmetry_1
_geom_torsion_site_symmetry_2
_geom_torsion_site_symmetry_3
_geom_torsion_site_symmetry_4
_geom_torsion_publ_flag
N4 Cu1 Cl1 Cu1 -176.58(4) . . . 3_565 ?
N1 Cu1 Cl1 Cu1 -90.45(4) . . . 3_565 ?
Cl2 Cu1 Cl1 Cu1 89.27(2) . . . 3_565 ?
Cl1 Cu1 Cl1 Cu1 0.0 3_565 . . 3_565 ?
N4 C1 C2 C3 0.9(2) . . . . ?
C1 C2 C3 C4 -1.7(2) . . . . ?
C2 C3 C4 C5 1.0(2) . . . . ?
C3 C4 C5 N4 0.6(2) . . . . ?
C3 C4 C5 C6 -179.21(14) . . . . ?
N4 C5 C6 C7 -64.64(17) . . . . ?
C4 C5 C6 C7 115.13(15) . . . . ?
C5 C6 C7 N1 67.69(16) . . . . ?
C6 C7 N1 N2 -175.42(13) . . . . ?
C6 C7 N1 Cu1 -10.97(16) . . . . ?
N4 Cu1 N1 N2 129.58(12) . . . . ?
Cl2 Cu1 N1 N2 -142.22(11) . . . . ?
Cl1 Cu1 N1 N2 -46.78(12) 3_565 . . . ?
Cl1 Cu1 N1 N2 37.56(12) . . . . ?
N4 Cu1 N1 C7 -34.07(11) . . . . ?
Cl2 Cu1 N1 C7 54.12(12) . . . . ?
Cl1 Cu1 N1 C7 149.57(11) 3_565 . . . ?
Cl1 Cu1 N1 C7 -126.09(11) . . . . ?
C2 C1 N4 C5 0.7(2) . . . . ?
C2 C1 N4 Cu1 -175.46(12) . . . . ?
C4 C5 N4 C1 -1.4(2) . . . . ?
C6 C5 N4 C1 178.37(13) . . . . ?
C4 C5 N4 Cu1 174.60(10) . . . . ?
C6 C5 N4 Cu1 -5.63(18) . . . . ?
N1 Cu1 N4 C1 -140.96(11) . . . . ?
Cl2 Cu1 N4 C1 94.30(11) . . . . ?
Cl1 Cu1 N4 C1 -45.54(11) . . . . ?
N1 Cu1 N4 C5 43.02(11) . . . . ?
Cl2 Cu1 N4 C5 -81.72(11) . . . . ?
Cl1 Cu1 N4 C5 138.44(11) . . . . ?
